data_7208500
loop_
_publ_author_name
'Lim, Jaebum'
'Osowska, Karolina'
'Armitage, Jacob A.'
'Martin, Benjamin R.'
'Miljani\'c, Ognjen \<S.'

_publ_section_title
;
 Critical role of weak [C--H&#x22EF;O] hydrogen bonds in the assembly of
 benzo[1,2-d:4,5-d&#x2032;]bisoxazole cruciforms into supramolecular
 sheets
;
_journal_issue 19
_journal_name_full CrystEngComm
_journal_page_first 6152
_journal_paper_doi 10.1039/c2ce25485a
_journal_volume 14
_journal_year 2012
_chemical_formula_moiety 'C36 H28 N2 O10, 2 (C2 H3 N)'
_chemical_formula_sum 'C40 H34 N4 O10'
_chemical_formula_weight 730.71
_chemical_name_systematic
;
?
;
_space_group_IT_number 2
_symmetry_cell_setting triclinic
_symmetry_space_group_name_Hall '-P 1'
_symmetry_space_group_name_H-M 'P -1'
_atom_sites_solution_hydrogens geom
_atom_sites_solution_primary direct
_atom_sites_solution_secondary difmap
_audit_creation_method SHELXL-97
_cell_angle_alpha 101.088(2)
_cell_angle_beta 98.465(2)
_cell_angle_gamma 92.660(2)
_cell_formula_units_Z 1
_cell_length_a 7.5375(11)
_cell_length_b 8.5549(12)
_cell_length_c 14.7035(21)
_cell_measurement_reflns_used 1455
_cell_measurement_temperature 223(2)
_cell_measurement_theta_max 23.54
_cell_measurement_theta_min 2.43
_cell_volume 917.6(2)
_computing_cell_refinement 'SAINT v7.12A (Bruker-Nonius, 2004)'
_computing_data_collection 'APEX2 v1.0-27 (Bruker-Nonius, 2005)'
_computing_data_reduction 'SAINT v7.12A (Bruker-Nonius, 2004)'
_computing_structure_refinement 'SHELXL v6.12 (G.M. Sheldrick, 2001)'
_computing_structure_solution 'SHELXS v6.12 (G.M. Sheldrick, 2001)'
_diffrn_ambient_temperature 223(2)
_diffrn_detector_area_resol_mean 4K
_diffrn_measured_fraction_theta_full 0.984
_diffrn_measured_fraction_theta_max 0.984
_diffrn_measurement_device_type 'Bruker APEX II CCD'
_diffrn_measurement_method CCD
_diffrn_radiation_monochromator graphite
_diffrn_radiation_source 'fine-focus sealed tube'
_diffrn_radiation_type MoK\a
_diffrn_radiation_wavelength 0.71073
_diffrn_reflns_av_R_equivalents 0.0350
_diffrn_reflns_av_sigmaI/netI 0.0398
_diffrn_reflns_limit_h_max 8
_diffrn_reflns_limit_h_min -8
_diffrn_reflns_limit_k_max 9
_diffrn_reflns_limit_k_min -9
_diffrn_reflns_limit_l_max 16
_diffrn_reflns_limit_l_min 0
_diffrn_reflns_number 4097
_diffrn_reflns_theta_full 23.54
_diffrn_reflns_theta_max 23.54
_diffrn_reflns_theta_min 2.43
_diffrn_standards_decay_% 0.0
_exptl_absorpt_coefficient_mu 0.096
_exptl_absorpt_correction_T_max 0.9981
_exptl_absorpt_correction_T_min 0.6590
_exptl_absorpt_correction_type empirical
_exptl_absorpt_process_details 'SAINT v7.12A'
_exptl_crystal_colour Yellow
_exptl_crystal_density_diffrn 1.322
_exptl_crystal_density_method 'not measured'
_exptl_crystal_description 'thin plate'
_exptl_crystal_F_000 382
_exptl_crystal_size_max 0.35
_exptl_crystal_size_mid 0.25
_exptl_crystal_size_min 0.05
_refine_diff_density_max 0.327
_refine_diff_density_min -0.235
_refine_diff_density_rms 0.044
_refine_ls_extinction_method none
_refine_ls_goodness_of_fit_ref 1.022
_refine_ls_hydrogen_treatment noref
_refine_ls_matrix_type full
_refine_ls_number_parameters 235
_refine_ls_number_reflns 2699
_refine_ls_number_restraints 0
_refine_ls_restrained_S_all 1.022
_refine_ls_R_factor_all 0.0896
_refine_ls_R_factor_gt 0.0453
_refine_ls_shift/su_max 0.369
_refine_ls_shift/su_mean 0.017
_refine_ls_structure_factor_coef Fsqd
_refine_ls_weighting_details 'calc w=1/[\s^2^(Fo^2^)+(0.0610P)^2^+0.6643P] where P=(Fo^2^+2Fc^2^)/3'
_refine_ls_weighting_scheme calc
_refine_ls_wR_factor_gt 0.1164
_refine_ls_wR_factor_ref 0.1490
_reflns_number_gt 1515
_reflns_number_total 2699
_reflns_threshold_expression >4sigma(I)
_cod_data_source_file c2ce25485a.txt
_cod_data_source_block k1215
_cod_depositor_comments
;
The following automatic conversions were performed:

'_symmetry_cell_setting' value 'Triclinic' changed to 'triclinic'
according to /home/saulius/struct/CIF-dictionaries/cif_core.dic
dictionary named 'cif_core.dic' version 2.4.1 from
2010-06-29.

'_exptl_absorpt_correction_type' value 'Empirical'
changed to 'empirical' according to
/home/saulius/struct/CIF-dictionaries/cif_core.dic dictionary named
'cif_core.dic' version 2.4.1 from 2010-06-29.

Automatic conversion script
Id: cif_fix_values 1891 2012-01-12 08:04:46Z andrius 
;
_cod_original_sg_symbol_H-M P-1
_cod_database_code 7208500

loop_
_symmetry_equiv_pos_as_xyz
'x, y, z'
'-x, -y, -z'

loop_
_atom_site_label
_atom_site_type_symbol
_atom_site_fract_x
_atom_site_fract_y
_atom_site_fract_z
_atom_site_U_iso_or_equiv
_atom_site_adp_type
_atom_site_occupancy
_atom_site_symmetry_multiplicity
_atom_site_calc_flag
_atom_site_refinement_flags
_atom_site_disorder_assembly
_atom_site_disorder_group
O1 O 0.2909(3) 0.5905(2) 0.35639(16) 0.0486(6) Uani 1 1 d . . .
O2 O 0.0974(4) 0.5476(3) 0.17789(19) 0.0727(8) Uani 1 1 d . . .
O3 O 0.2252(4) 0.3178(3) 0.13967(19) 0.0714(8) Uani 1 1 d . . .
O4 O 0.0459(3) 1.6548(2) 0.65005(17) 0.0529(7) Uani 1 1 d . . .
O5 O 0.2504(3) 1.6591(2) 0.77700(18) 0.0543(6) Uani 1 1 d . . .
N1 N 0.3861(3) 0.3450(3) 0.32006(18) 0.0351(6) Uani 1 1 d . . .
C1 C 0.4364(4) 0.6623(3) 0.5232(2) 0.0366(8) Uani 1 1 d . . .
C2 C 0.3937(4) 0.5606(3) 0.4358(2) 0.0363(7) Uani 1 1 d . . .
C3 C 0.2940(4) 0.4560(4) 0.2915(2) 0.0460(8) Uani 1 1 d . . .
C4 C 0.4529(4) 0.4074(3) 0.4131(2) 0.0374(8) Uani 1 1 d . . .
C5 C 0.1946(4) 0.4493(4) 0.1973(3) 0.0504(9) Uani 1 1 d . . .
C6 C 0.1361(7) 0.2941(6) 0.0428(3) 0.0869(14) Uani 1 1 d . . .
H6A H 0.0175 0.3368 0.0407 0.104 Uiso 1 1 calc R . .
H6B H 0.1191 0.1796 0.0151 0.104 Uiso 1 1 calc R . .
C7 C 0.2470(8) 0.3764(7) -0.0110(4) 0.126(2) Uani 1 1 d . . .
H7A H 0.1876 0.3609 -0.0756 0.189 Uiso 1 1 calc R . .
H7B H 0.3637 0.3328 -0.0093 0.189 Uiso 1 1 calc R . .
H7C H 0.2626 0.4897 0.0165 0.189 Uiso 1 1 calc R . .
C8 C 0.3781(4) 0.8184(3) 0.5471(2) 0.0413(8) Uani 1 1 d . . .
C9 C 0.3328(4) 0.9502(4) 0.5708(2) 0.0411(8) Uani 1 1 d . . .
C10 C 0.2844(4) 1.1095(3) 0.6029(2) 0.0391(8) Uani 1 1 d . . .
C11 C 0.1669(4) 1.1833(3) 0.5453(2) 0.0406(8) Uani 1 1 d . . .
H11 H 0.1162 1.1282 0.4847 0.049 Uiso 1 1 calc R . .
C12 C 0.1249(4) 1.3368(3) 0.5771(2) 0.0409(8) Uani 1 1 d . . .
H12 H 0.0446 1.3857 0.5381 0.049 Uiso 1 1 calc R . .
C13 C 0.1995(4) 1.4207(3) 0.6660(2) 0.0364(8) Uani 1 1 d . . .
C14 C 0.3143(4) 1.3463(3) 0.7241(2) 0.0408(8) Uani 1 1 d . . .
H14 H 0.3639 1.4015 0.7849 0.049 Uiso 1 1 calc R . .
C15 C 0.3559(4) 1.1925(3) 0.6932(2) 0.0421(8) Uani 1 1 d . . .
H15 H 0.4330 1.1427 0.7332 0.051 Uiso 1 1 calc R . .
C16 C 0.1538(4) 1.5893(4) 0.6951(3) 0.0427(8) Uani 1 1 d . . .
C17 C 0.2267(5) 1.8280(4) 0.8089(3) 0.0635(11) Uani 1 1 d . . .
H17A H 0.2417 1.8868 0.7592 0.076 Uiso 1 1 calc R . .
H17B H 0.1058 1.8412 0.8247 0.076 Uiso 1 1 calc R . .
C18 C 0.3614(6) 1.8889(5) 0.8913(3) 0.0895(14) Uani 1 1 d . . .
H18A H 0.3490 2.0016 0.9135 0.134 Uiso 1 1 calc R . .
H18B H 0.4806 1.8748 0.8750 0.134 Uiso 1 1 calc R . .
H18C H 0.3444 1.8310 0.9403 0.134 Uiso 1 1 calc R . .
C19 C 0.1614(12) 0.9526(10) 0.2929(4) 0.059(3) Uiso 0.65 1 d PG A 1
H19A H 0.2793 0.9700 0.3299 0.071 Uiso 0.65 1 d PG A 1
H19B H 0.0943 1.0435 0.3100 0.071 Uiso 0.65 1 d PG A 1
H19C H 0.1003 0.8590 0.3043 0.071 Uiso 0.65 1 d PG A 1
C20 C 0.1763(6) 0.9311(5) 0.1968(4) 0.0612(18) Uiso 0.65 1 d PG A 1
N2 N 0.1893(8) 0.9148(7) 0.1195(4) 0.098(2) Uiso 0.65 1 d PG A 1
C21 C 0.135(3) 0.929(2) 0.2779(9) 0.079(7) Uiso 0.35 1 d PG B 2
H21A H 0.0061 0.9160 0.2635 0.094 Uiso 0.35 1 d PG B 2
H21B H 0.1769 0.8576 0.3179 0.094 Uiso 0.35 1 d PG B 2
H21C H 0.1720 1.0372 0.3094 0.094 Uiso 0.35 1 d PG B 2
C22 C 0.2103(14) 0.8936(11) 0.1918(7) 0.085(5) Uiso 0.35 1 d PG B 2
N3 N 0.2622(15) 0.8628(13) 0.1217(8) 0.095(4) Uiso 0.35 1 d PG B 2

loop_
_atom_site_aniso_label
_atom_site_aniso_U_11
_atom_site_aniso_U_22
_atom_site_aniso_U_33
_atom_site_aniso_U_23
_atom_site_aniso_U_13
_atom_site_aniso_U_12
O1 0.0460(13) 0.0446(13) 0.0590(16) 0.0126(12) 0.0161(12) 0.0086(10)
O2 0.0813(18) 0.0681(17) 0.070(2) 0.0139(15) 0.0074(15) 0.0291(15)
O3 0.0818(18) 0.0703(18) 0.0570(18) 0.0014(14) 0.0035(15) 0.0265(15)
O4 0.0552(14) 0.0358(13) 0.0693(17) 0.0097(12) 0.0126(13) 0.0162(11)
O5 0.0581(14) 0.0346(13) 0.0654(18) -0.0042(12) 0.0113(14) 0.0108(11)
N1 0.0352(13) 0.0300(13) 0.0427(17) 0.0061(12) 0.0151(13) 0.0058(11)
C1 0.0374(16) 0.0257(16) 0.051(2) 0.0077(15) 0.0211(16) 0.0066(13)
C2 0.0360(16) 0.0318(17) 0.047(2) 0.0118(16) 0.0172(16) 0.0078(13)
C3 0.0418(18) 0.050(2) 0.047(2) 0.0065(18) 0.0153(17) 0.0007(16)
C4 0.0375(16) 0.0316(17) 0.047(2) 0.0083(15) 0.0183(16) 0.0026(13)
C5 0.048(2) 0.046(2) 0.060(3) 0.0112(19) 0.0163(19) 0.0100(17)
C6 0.102(3) 0.095(3) 0.056(3) 0.001(3) 0.000(3) 0.026(3)
C7 0.132(5) 0.172(6) 0.086(4) 0.048(4) 0.019(4) 0.043(4)
C8 0.0426(17) 0.0305(18) 0.055(2) 0.0095(15) 0.0186(17) 0.0069(14)
C9 0.0422(17) 0.0320(18) 0.052(2) 0.0086(15) 0.0177(16) 0.0057(14)
C10 0.0436(17) 0.0266(16) 0.052(2) 0.0085(16) 0.0228(17) 0.0078(14)
C11 0.0464(18) 0.0300(17) 0.046(2) 0.0045(15) 0.0126(16) 0.0053(14)
C12 0.0424(17) 0.0338(17) 0.051(2) 0.0114(16) 0.0143(17) 0.0097(14)
C13 0.0365(16) 0.0273(16) 0.048(2) 0.0065(15) 0.0174(16) 0.0046(13)
C14 0.0425(17) 0.0348(17) 0.045(2) 0.0039(15) 0.0124(16) 0.0044(14)
C15 0.0433(18) 0.0357(18) 0.051(2) 0.0130(17) 0.0115(17) 0.0121(14)
C16 0.0423(18) 0.0321(17) 0.054(2) 0.0032(17) 0.0177(18) 0.0009(15)
C17 0.071(2) 0.0339(19) 0.080(3) -0.0102(19) 0.019(2) 0.0108(18)
C18 0.091(3) 0.058(3) 0.097(4) -0.026(3) 0.000(3) 0.007(2)

loop_
_atom_type_symbol
_atom_type_description
_atom_type_scat_dispersion_real
_atom_type_scat_dispersion_imag
_atom_type_scat_source
C C 0.0033 0.0016 'International Tables Vol C Tables 4.2.6.8 and 6.1.1.4'
H H 0.0000 0.0000 'International Tables Vol C Tables 4.2.6.8 and 6.1.1.4'
N N 0.0061 0.0033 'International Tables Vol C Tables 4.2.6.8 and 6.1.1.4'
O O 0.0106 0.0060 'International Tables Vol C Tables 4.2.6.8 and 6.1.1.4'

loop_
_geom_angle_atom_site_label_1
_geom_angle_atom_site_label_2
_geom_angle_atom_site_label_3
_geom_angle
_geom_angle_site_symmetry_1
_geom_angle_site_symmetry_3
C3 O1 C2 103.8(2) . .
C5 O3 C6 116.9(3) . .
C16 O5 C17 115.9(3) . .
C3 N1 C4 104.8(3) . .
C2 C1 C4 111.6(2) . 2_666
C2 C1 C8 125.5(3) . .
C4 C1 C8 122.9(3) 2_666 .
O1 C2 C1 127.5(2) . .
O1 C2 C4 107.6(3) . .
C1 C2 C4 124.9(3) . .
N1 C3 O1 115.7(3) . .
N1 C3 C5 126.8(3) . .
O1 C3 C5 117.5(3) . .
N1 C4 C2 108.0(3) . .
N1 C4 C1 128.4(3) . 2_666
C2 C4 C1 123.5(3) . 2_666
O2 C5 O3 126.1(4) . .
O2 C5 C3 123.6(3) . .
O3 C5 C3 110.3(3) . .
O3 C6 C7 109.4(4) . .
C9 C8 C1 177.4(4) . .
C8 C9 C10 177.5(4) . .
C11 C10 C15 119.1(3) . .
C11 C10 C9 121.1(3) . .
C15 C10 C9 119.8(3) . .
C12 C11 C10 119.9(3) . .
C11 C12 C13 120.9(3) . .
C12 C13 C14 119.2(3) . .
C12 C13 C16 118.3(3) . .
C14 C13 C16 122.5(3) . .
C15 C14 C13 120.3(3) . .
C14 C15 C10 120.5(3) . .
O4 C16 O5 124.0(3) . .
O4 C16 C13 124.8(3) . .
O5 C16 C13 111.2(3) . .
C18 C17 O5 108.0(3) . .
N2 C20 C19 179.4 . .
N3 C22 C21 176.9 . .

loop_
_geom_bond_atom_site_label_1
_geom_bond_atom_site_label_2
_geom_bond_distance
_geom_bond_site_symmetry_2
O1 C3 1.350(4) .
O1 C2 1.377(4) .
O2 C5 1.189(4) .
O3 C5 1.324(4) .
O3 C6 1.454(5) .
O4 C16 1.200(4) .
O5 C16 1.328(4) .
O5 C17 1.458(4) .
N1 C3 1.300(4) .
N1 C4 1.379(4) .
C1 C2 1.391(4) .
C1 C4 1.399(4) 2_666
C1 C8 1.421(4) .
C2 C4 1.399(4) .
C3 C5 1.463(5) .
C4 C1 1.399(4) 2_666
C6 C7 1.475(6) .
C8 C9 1.195(4) .
C9 C10 1.436(4) .
C10 C11 1.392(4) .
C10 C15 1.397(4) .
C11 C12 1.375(4) .
C12 C13 1.388(4) .
C13 C14 1.388(4) .
C13 C16 1.495(4) .
C14 C15 1.374(4) .
C17 C18 1.454(6) .
C19 C20 1.4120 .
C20 N2 1.1369 .
C21 C22 1.4478 .
C22 N3 1.1446 .

loop_
_geom_torsion_atom_site_label_1
_geom_torsion_atom_site_label_2
_geom_torsion_atom_site_label_3
_geom_torsion_atom_site_label_4
_geom_torsion
_geom_torsion_site_symmetry_1
_geom_torsion_site_symmetry_4
C3 O1 C2 C1 178.9(3) . .
C3 O1 C2 C4 -0.1(3) . .
C4 C1 C2 O1 -178.8(2) 2_666 .
C8 C1 C2 O1 0.9(5) . .
C4 C1 C2 C4 0.0(4) 2_666 .
C8 C1 C2 C4 179.7(3) . .
C4 N1 C3 O1 0.1(3) . .
C4 N1 C3 C5 -179.7(3) . .
C2 O1 C3 N1 0.0(3) . .
C2 O1 C3 C5 179.8(2) . .
C3 N1 C4 C2 -0.1(3) . .
C3 N1 C4 C1 -178.9(3) . 2_666
O1 C2 C4 N1 0.1(3) . .
C1 C2 C4 N1 -178.9(2) . .
O1 C2 C4 C1 179.0(2) . 2_666
C1 C2 C4 C1 0.0(5) . 2_666
C6 O3 C5 O2 2.1(5) . .
C6 O3 C5 C3 -179.7(3) . .
N1 C3 C5 O2 171.7(3) . .
O1 C3 C5 O2 -8.1(5) . .
N1 C3 C5 O3 -6.5(4) . .
O1 C3 C5 O3 173.7(3) . .
C5 O3 C6 C7 86.1(4) . .
C15 C10 C11 C12 1.0(4) . .
C9 C10 C11 C12 -178.9(3) . .
C10 C11 C12 C13 0.6(4) . .
C11 C12 C13 C14 -1.6(4) . .
C11 C12 C13 C16 177.7(3) . .
C12 C13 C14 C15 1.1(4) . .
C16 C13 C14 C15 -178.2(3) . .
C13 C14 C15 C10 0.5(4) . .
C11 C10 C15 C14 -1.6(4) . .
C9 C10 C15 C14 178.4(3) . .
C17 O5 C16 O4 -3.5(4) . .
C17 O5 C16 C13 175.6(3) . .
C12 C13 C16 O4 6.1(4) . .
C14 C13 C16 O4 -174.5(3) . .
C12 C13 C16 O5 -172.9(2) . .
C14 C13 C16 O5 6.4(4) . .
C16 O5 C17 C18 -171.5(3) . .
